data_7158848
loop_
_publ_author_name
'Zhao, Chun-Xue'
'Liu, Hui'
'Zhang, Xin'
'Yang, Meng-Yue'
'Wang, Yue-Tong'
'Xing, Yi-Jia'
'Hua, Jun-Xin'
'Zhang, Qin'
'Li, Da-Hong'
'Bai, Jiao'
'Jing, Yong-Kui'
'Hua, Hui-Ming'

_publ_section_title
;
 Cephalotaxine-type and homoerythrina-type alkaloids with
 antiproliferative effects from Cephalotaxus fortunei
;
_journal_name_full 'Organic &amp; Biomolecular Chemistry'
_journal_paper_doi 10.1039/D2OB01242A
_journal_year 2022
_chemical_absolute_configuration ad
_chemical_formula_sum 'C20 H31 N O7'
_chemical_formula_weight 397.46
_space_group_crystal_system monoclinic
_space_group_IT_number 4
_space_group_name_Hall 'P 2yb'
_space_group_name_H-M_alt 'P 1 21 1'
_atom_sites_solution_hydrogens mixed
_audit_update_record
;
2022-06-14 deposited with the CCDC.	2022-08-22 downloaded from the CCDC.
;
_cell_angle_alpha 90
_cell_angle_beta 95.7140(10)
_cell_angle_gamma 90
_cell_formula_units_Z 2
_cell_length_a 9.2538(3)
_cell_length_b 9.4315(3)
_cell_length_c 11.3689(3)
_cell_measurement_reflns_used 9939
_cell_measurement_temperature 153.(2)
_cell_measurement_theta_max 72.5454
_cell_measurement_theta_min 3.9076
_cell_volume 987.32(5)
_computing_cell_refinement 'SAINT V8.40A (Bruker Nano, Inc., 2019)'
_computing_data_reduction 'SAINT V8.40A (Bruker Nano, Inc., 2019)'
_computing_molecular_graphics 'shelXle (C.B. Huebschle, rev 958)'
_computing_structure_refinement 'SHELXL-2018/3 (Sheldrick, 2018)'
_computing_structure_solution 'SHELXT 2014/5 (Sheldrick, 2014)'
_diffrn_ambient_temperature 153.(2)
_diffrn_detector_area_resol_mean 7.3910
_diffrn_measured_fraction_theta_full 0.994
_diffrn_measured_fraction_theta_max 0.994
_diffrn_measurement_device_type 'Bruker D8 QUEST PHOTON II'
_diffrn_radiation_type 'Cu K\a'
_diffrn_radiation_wavelength 1.54178
_diffrn_reflns_av_R_equivalents 0.0207
_diffrn_reflns_av_unetI/netI 0.0164
_diffrn_reflns_limit_h_max 11
_diffrn_reflns_limit_h_min -11
_diffrn_reflns_limit_k_max 11
_diffrn_reflns_limit_k_min -11
_diffrn_reflns_limit_l_max 13
_diffrn_reflns_limit_l_min -14
_diffrn_reflns_number 16388
_diffrn_reflns_theta_full 72.54
_diffrn_reflns_theta_max 72.54
_diffrn_reflns_theta_min 3.91
_exptl_absorpt_coefficient_mu 0.834
_exptl_absorpt_correction_T_max 0.94
_exptl_absorpt_correction_T_min 0.87
_exptl_absorpt_correction_type multi-scan
_exptl_absorpt_process_details
;
SADABS-2016/2 - Bruker AXS area detector scaling and absorption correction
;
_exptl_crystal_density_diffrn 1.337
_exptl_crystal_density_method 'not measured'
_exptl_crystal_description block
_exptl_crystal_F_000 428
_exptl_crystal_size_max 0.100
_exptl_crystal_size_mid 0.100
_exptl_crystal_size_min 0.080
_refine_diff_density_max 0.163
_refine_diff_density_min -0.155
_refine_ls_abs_structure_details
;

Flack x determined using 1736 quotients [(I+)-(I-)]/[(I+)+(I-)]
(Parsons, Flack and Wagner, Acta Cryst. B69 (2013) 249-259).
;
_refine_ls_abs_structure_Flack 0.05(3)
_refine_ls_extinction_method none
_refine_ls_goodness_of_fit_ref 1.047
_refine_ls_hydrogen_treatment mixed
_refine_ls_matrix_type full
_refine_ls_number_parameters 274
_refine_ls_number_reflns 3850
_refine_ls_number_restraints 1
_refine_ls_restrained_S_all 1.047
_refine_ls_R_factor_all 0.0250
_refine_ls_R_factor_gt 0.0246
_refine_ls_shift/su_max 0.000
_refine_ls_shift/su_mean 0.000
_refine_ls_structure_factor_coef Fsqd
_refine_ls_weighting_details 'w=1/[\s^2^(Fo^2^)+(0.0393P)^2^+0.1317P] where P=(Fo^2^+2Fc^2^)/3'
_refine_ls_weighting_scheme calc
_refine_ls_wR_factor_gt 0.0640
_refine_ls_wR_factor_ref 0.0645
_reflns_number_gt 3797
_reflns_number_total 3850
_reflns_threshold_expression 'I > 2\s(I)'
_cod_data_source_file d2ob01242a2.cif
_cod_data_source_block SJS_CH_9_211012
_cod_depositor_comments
;
The following automatic conversions were performed:

data item '_exptl_absorpt_correction_type' value 'Multi-Scan' was
changed to 'multi-scan' in accordance with the
/home/data/users/saulius/crontab/automatic-downloads/rss-feeds/RSC/lib/dictionaries/cif_core.dic
dictionary named 'cif_core.dic' version 2.4.2 last updated on
2011-04-26.

Automatic conversion script
Id: cif_fix_values 7556 2019-12-06 15:28:31Z antanas 
;
_cod_database_code 7158848

loop_
_space_group_symop_operation_xyz
'x, y, z'
'-x, y+1/2, -z'

loop_
_atom_site_type_symbol
_atom_site_label
_atom_site_fract_x
_atom_site_fract_y
_atom_site_fract_z
_atom_site_U_iso_or_equiv
_atom_site_adp_type
_atom_site_calc_flag
_atom_site_refinement_flags_adp
_atom_site_refinement_flags_occupancy
_atom_site_refinement_flags_posn
_atom_site_occupancy
_atom_site_disorder_assembly
_atom_site_disorder_group
O O004 0.72554(14) 0.05111(14) 0.01589(11) 0.0258(3) Uani d . . . 1 . .
H H27 0.744(3) 0.132(3) 0.047(2) 0.036(6) Uiso d . . . 1 . .
H H26 0.697(3) 0.068(3) -0.057(3) 0.046(7) Uiso d . . . 1 . .
O O007 1.02647(16) 0.36790(17) -0.06472(13) 0.0338(3) Uani d . . . 1 . .
H H4 1.111(4) 0.409(4) -0.055(3) 0.062(10) Uiso d . . . 1 . .
H H3 1.043(3) 0.276(4) -0.067(3) 0.053(8) Uiso d . . . 1 . .
O O1 0.77412(13) 0.28952(13) 0.16692(10) 0.0224(2) Uani d . . . 1 . .
O O2 0.86786(13) 0.70964(14) 0.68558(10) 0.0241(3) Uani d . . . 1 . .
O O3 0.91377(12) 0.56083(14) 0.09127(11) 0.0255(3) Uani d . . . 1 . .
H H3A 0.959194 0.497258 0.05856 0.038 Uiso calc U . R 1 . .
O O4 0.53766(14) 0.94873(13) 0.18158(11) 0.0270(3) Uani d . . . 1 . .
H H4A 0.592682 0.979303 0.132851 0.041 Uiso calc U . R 1 . .
O O5 0.95679(12) 0.79694(13) 0.48983(10) 0.0228(3) Uani d . . . 1 . .
N N1 0.37360(14) 0.61869(14) 0.22362(11) 0.0175(3) Uani d . . . 1 . .
C C1 0.7899(2) 0.2030(2) 0.27091(16) 0.0275(4) Uani d . . . 1 . .
H H10 0.85316 0.25104 0.332744 0.041 Uiso calc U . R 1 . .
H H1 0.832871 0.11175 0.252412 0.041 Uiso calc U . R 1 . .
H H11 0.694306 0.187072 0.298762 0.041 Uiso calc U . R 1 . .
C C2 0.73143(17) 0.43185(16) 0.19140(13) 0.0182(3) Uani d . . . 1 . .
H H7 0.792296 0.466386 0.263305 0.022 Uiso calc U . R 1 . .
C C3 0.57100(16) 0.43922(17) 0.21470(13) 0.0174(3) Uani d . . . 1 . .
H H9 0.55333 0.375071 0.28069 0.021 Uiso calc U . R 1 . .
H H8 0.508824 0.408187 0.143446 0.021 Uiso calc U . R 1 . .
C C4 0.53259(16) 0.59221(16) 0.24607(13) 0.0159(3) Uani d . . . 1 . .
C C5 0.60752(17) 0.63068(16) 0.37000(13) 0.0162(3) Uani d . . . 1 . .
C C6 0.55950(16) 0.58287(16) 0.47617(13) 0.0174(3) Uani d . . . 1 . .
C C7 0.64614(18) 0.61052(17) 0.58296(14) 0.0188(3) Uani d . . . 1 . .
H H24 0.612859 0.58012 0.655229 0.023 Uiso calc U . R 1 . .
C C8 0.77766(17) 0.68027(17) 0.58599(13) 0.0182(3) Uani d . . . 1 . .
C C9 0.8282(2) 0.6567(2) 0.79475(15) 0.0324(4) Uani d . . . 1 . .
H H3B 0.731747 0.692569 0.808127 0.049 Uiso calc U . R 1 . .
H H2 0.899242 0.688229 0.859103 0.049 Uiso calc U . R 1 . .
H H25 0.826087 0.55288 0.792376 0.049 Uiso calc U . R 1 . .
C C10 0.42158(18) 0.49998(18) 0.48624(14) 0.0211(3) Uani d . . . 1 . .
H H22 0.40836 0.488664 0.571078 0.025 Uiso calc U . R 1 . .
H H23 0.433534 0.40406 0.453186 0.025 Uiso calc U . R 1 . .
C C11 0.28376(17) 0.56616(19) 0.42396(14) 0.0227(3) Uani d . . . 1 . .
H H4B 0.198016 0.524611 0.456673 0.027 Uiso calc U . R 1 . .
H H21 0.284118 0.669276 0.440271 0.027 Uiso calc U . R 1 . .
C C12 0.27039(17) 0.54270(18) 0.29068(14) 0.0217(3) Uani d . . . 1 . .
H H19 0.281015 0.439936 0.276014 0.026 Uiso calc U . R 1 . .
H H20 0.170947 0.570038 0.258504 0.026 Uiso calc U . R 1 . .
C C13 0.57819(16) 0.69106(17) 0.15126(13) 0.0170(3) Uani d . . . 1 . .
C C14 0.67526(18) 0.65774(17) 0.07792(13) 0.0191(3) Uani d . . . 1 . .
H H5 0.690392 0.722524 0.016346 0.023 Uiso calc U . R 1 . .
C C15 0.76312(17) 0.52320(17) 0.08632(14) 0.0195(3) Uani d . . . 1 . .
H H6 0.737586 0.467182 0.012494 0.023 Uiso calc U . R 1 . .
C C16 0.47619(18) 0.81740(17) 0.14082(13) 0.0195(3) Uani d . . . 1 . .
H H12 0.433013 0.827556 0.057057 0.023 Uiso calc U . R 1 . .
C C17 0.35789(17) 0.77331(17) 0.21881(14) 0.0207(3) Uani d . . . 1 . .
H H13 0.374896 0.815821 0.298606 0.025 Uiso calc U . R 1 . .
H H14 0.260264 0.801168 0.182656 0.025 Uiso calc U . R 1 . .
C C18 0.73970(16) 0.70502(16) 0.37502(13) 0.0166(3) Uani d . . . 1 . .
H H15 0.770957 0.740667 0.303608 0.02 Uiso calc U . R 1 . .
C C19 0.82594(17) 0.72835(16) 0.47944(14) 0.0178(3) Uani d . . . 1 . .
C C20 1.00625(19) 0.8499(2) 0.38377(16) 0.0275(4) Uani d . . . 1 . .
H H17 1.016687 0.771218 0.328972 0.041 Uiso calc U . R 1 . .
H H16 1.100386 0.896682 0.401981 0.041 Uiso calc U . R 1 . .
H H18 0.935741 0.918347 0.347287 0.041 Uiso calc U . R 1 . .

loop_
_atom_site_aniso_label
_atom_site_aniso_U_11
_atom_site_aniso_U_22
_atom_site_aniso_U_33
_atom_site_aniso_U_12
_atom_site_aniso_U_13
_atom_site_aniso_U_23
O004 0.0342(6) 0.0213(6) 0.0212(6) -0.0008(5) 0.0001(5) 0.0018(5)
O007 0.0290(7) 0.0323(8) 0.0406(8) 0.0073(6) 0.0065(6) -0.0032(6)
O1 0.0276(6) 0.0178(6) 0.0218(6) 0.0047(5) 0.0019(4) -0.0029(4)
O2 0.0279(6) 0.0299(6) 0.0136(5) -0.0008(5) -0.0021(4) 0.0003(5)
O3 0.0193(6) 0.0244(6) 0.0338(6) -0.0010(5) 0.0084(5) -0.0021(5)
O4 0.0345(7) 0.0175(5) 0.0306(6) -0.0043(5) 0.0114(5) -0.0007(5)
O5 0.0200(5) 0.0285(6) 0.0195(5) -0.0045(5) -0.0002(4) 0.0010(5)
N1 0.0156(6) 0.0182(6) 0.0188(6) -0.0002(5) 0.0019(5) 0.0013(5)
C1 0.0293(8) 0.0236(8) 0.0284(8) 0.0056(7) -0.0026(7) 0.0016(7)
C2 0.0200(7) 0.0163(7) 0.0182(7) 0.0010(6) 0.0018(6) -0.0041(6)
C3 0.0188(7) 0.0157(7) 0.0179(7) -0.0007(6) 0.0031(5) -0.0009(6)
C4 0.0162(7) 0.0161(7) 0.0155(6) -0.0006(6) 0.0027(5) 0.0001(5)
C5 0.0192(7) 0.0133(7) 0.0162(7) 0.0020(6) 0.0027(5) -0.0001(5)
C6 0.0211(7) 0.0142(7) 0.0173(7) 0.0015(6) 0.0036(6) 0.0009(5)
C7 0.0248(7) 0.0162(7) 0.0161(7) 0.0027(6) 0.0055(6) 0.0031(6)
C8 0.0235(7) 0.0166(7) 0.0141(7) 0.0038(6) -0.0001(6) -0.0005(6)
C9 0.0458(11) 0.0370(10) 0.0136(7) -0.0016(8) -0.0010(7) 0.0031(7)
C10 0.0243(8) 0.0194(7) 0.0204(7) -0.0012(6) 0.0068(6) 0.0035(6)
C11 0.0210(7) 0.0235(8) 0.0246(8) -0.0010(7) 0.0079(6) 0.0022(6)
C12 0.0178(7) 0.0229(8) 0.0249(8) -0.0028(6) 0.0043(6) 0.0008(6)
C13 0.0187(7) 0.0170(7) 0.0147(7) -0.0020(6) -0.0011(5) 0.0001(6)
C14 0.0216(7) 0.0215(8) 0.0141(7) -0.0028(6) 0.0017(5) 0.0012(5)
C15 0.0196(7) 0.0204(8) 0.0192(7) -0.0017(6) 0.0048(6) -0.0040(6)
C16 0.0238(7) 0.0176(7) 0.0170(7) 0.0010(6) 0.0022(6) 0.0015(6)
C17 0.0208(7) 0.0185(7) 0.0231(8) 0.0019(6) 0.0039(6) 0.0016(6)
C18 0.0200(7) 0.0158(7) 0.0146(7) 0.0006(6) 0.0037(5) -0.0001(5)
C19 0.0184(7) 0.0159(7) 0.0191(7) 0.0008(6) 0.0022(6) -0.0011(6)
C20 0.0227(8) 0.0332(10) 0.0267(8) -0.0056(7) 0.0029(6) 0.0065(7)

loop_
_atom_type_symbol
_atom_type_description
_atom_type_scat_dispersion_real
_atom_type_scat_dispersion_imag
_atom_type_scat_source
C C 0.0181 0.0091 'International Tables Vol C Tables 4.2.6.8 and 6.1.1.4'
H H 0.0000 0.0000 'International Tables Vol C Tables 4.2.6.8 and 6.1.1.4'
N N 0.0311 0.0180 'International Tables Vol C Tables 4.2.6.8 and 6.1.1.4'
O O 0.0492 0.0322 'International Tables Vol C Tables 4.2.6.8 and 6.1.1.4'

loop_
_geom_angle_atom_site_label_1
_geom_angle_atom_site_label_2
_geom_angle_atom_site_label_3
_geom_angle_site_symmetry_1
_geom_angle_site_symmetry_3
_geom_angle
_geom_angle_publ_flag
H27 O004 H26 . . 105.(3) ?
H4 O007 H3 . . 107.(3) ?
C1 O1 C2 . . 112.36(12) ?
C8 O2 C9 . . 117.60(14) ?
C15 O3 H3A . . 109.5 ?
C16 O4 H4A . . 109.5 ?
C19 O5 C20 . . 116.73(13) ?
C17 N1 C12 . . 115.98(13) ?
C17 N1 C4 . . 105.42(12) ?
C12 N1 C4 . . 120.82(13) ?
O1 C1 H10 . . 109.5 ?
O1 C1 H1 . . 109.5 ?
H10 C1 H1 . . 109.5 ?
O1 C1 H11 . . 109.5 ?
H10 C1 H11 . . 109.5 ?
H1 C1 H11 . . 109.5 ?
O1 C2 C15 . . 107.38(12) ?
O1 C2 C3 . . 111.44(12) ?
C15 C2 C3 . . 111.98(13) ?
O1 C2 H7 . . 108.7 ?
C15 C2 H7 . . 108.7 ?
C3 C2 H7 . . 108.7 ?
C2 C3 C4 . . 109.42(12) ?
C2 C3 H9 . . 109.8 ?
C4 C3 H9 . . 109.8 ?
C2 C3 H8 . . 109.8 ?
C4 C3 H8 . . 109.8 ?
H9 C3 H8 . . 108.2 ?
N1 C4 C13 . . 96.62(12) ?
N1 C4 C3 . . 111.42(12) ?
C13 C4 C3 . . 108.98(12) ?
N1 C4 C5 . . 117.48(12) ?
C13 C4 C5 . . 111.79(12) ?
C3 C4 C5 . . 109.75(12) ?
C6 C5 C18 . . 118.33(14) ?
C6 C5 C4 . . 123.77(14) ?
C18 C5 C4 . . 117.53(12) ?
C5 C6 C7 . . 118.67(14) ?
C5 C6 C10 . . 125.06(14) ?
C7 C6 C10 . . 116.25(13) ?
C8 C7 C6 . . 122.23(14) ?
C8 C7 H24 . . 118.9 ?
C6 C7 H24 . . 118.9 ?
O2 C8 C7 . . 125.55(13) ?
O2 C8 C19 . . 115.33(14) ?
C7 C8 C19 . . 119.12(14) ?
O2 C9 H3B . . 109.5 ?
O2 C9 H2 . . 109.5 ?
H3B C9 H2 . . 109.5 ?
O2 C9 H25 . . 109.5 ?
H3B C9 H25 . . 109.5 ?
H2 C9 H25 . . 109.5 ?
C6 C10 C11 . . 115.19(14) ?
C6 C10 H22 . . 108.5 ?
C11 C10 H22 . . 108.5 ?
C6 C10 H23 . . 108.5 ?
C11 C10 H23 . . 108.5 ?
H22 C10 H23 . . 107.5 ?
C12 C11 C10 . . 112.49(13) ?
C12 C11 H4B . . 109.1 ?
C10 C11 H4B . . 109.1 ?
C12 C11 H21 . . 109.1 ?
C10 C11 H21 . . 109.1 ?
H4B C11 H21 . . 107.8 ?
N1 C12 C11 . . 116.95(13) ?
N1 C12 H19 . . 108.1 ?
C11 C12 H19 . . 108.1 ?
N1 C12 H20 . . 108.1 ?
C11 C12 H20 . . 108.1 ?
H19 C12 H20 . . 107.3 ?
C14 C13 C4 . . 123.81(15) ?
C14 C13 C16 . . 126.40(15) ?
C4 C13 C16 . . 108.87(13) ?
C13 C14 C15 . . 123.83(15) ?
C13 C14 H5 . . 118.1 ?
C15 C14 H5 . . 118.1 ?
O3 C15 C14 . . 108.10(13) ?
O3 C15 C2 . . 111.78(13) ?
C14 C15 C2 . . 112.41(13) ?
O3 C15 H6 . . 108.1 ?
C14 C15 H6 . . 108.1 ?
C2 C15 H6 . . 108.1 ?
O4 C16 C13 . . 115.67(14) ?
O4 C16 C17 . . 109.48(12) ?
C13 C16 C17 . . 102.49(12) ?
O4 C16 H12 . . 109.6 ?
C13 C16 H12 . . 109.6 ?
C17 C16 H12 . . 109.6 ?
N1 C17 C16 . . 102.56(13) ?
N1 C17 H13 . . 111.3 ?
C16 C17 H13 . . 111.3 ?
N1 C17 H14 . . 111.3 ?
C16 C17 H14 . . 111.3 ?
H13 C17 H14 . . 109.2 ?
C19 C18 C5 . . 122.71(13) ?
C19 C18 H15 . . 118.6 ?
C5 C18 H15 . . 118.6 ?
O5 C19 C18 . . 125.50(14) ?
O5 C19 C8 . . 115.62(14) ?
C18 C19 C8 . . 118.88(14) ?
O5 C20 H17 . . 109.5 ?
O5 C20 H16 . . 109.5 ?
H17 C20 H16 . . 109.5 ?
O5 C20 H18 . . 109.5 ?
H17 C20 H18 . . 109.5 ?
H16 C20 H18 . . 109.5 ?

loop_
_geom_bond_atom_site_label_1
_geom_bond_atom_site_label_2
_geom_bond_site_symmetry_2
_geom_bond_distance
_geom_bond_publ_flag
O004 H27 . 0.85(3) ?
O004 H26 . 0.86(3) ?
O007 H4 . 0.87(4) ?
O007 H3 . 0.88(4) ?
O1 C1 . 1.432(2) ?
O1 C2 . 1.4344(19) ?
O2 C8 . 1.3664(19) ?
O2 C9 . 1.420(2) ?
O3 C15 . 1.4342(19) ?
O3 H3A . 0.84 ?
O4 C16 . 1.421(2) ?
O4 H4A . 0.84 ?
O5 C19 . 1.3676(19) ?
O5 C20 . 1.422(2) ?
N1 C17 . 1.466(2) ?
N1 C12 . 1.467(2) ?
N1 C4 . 1.4891(18) ?
C1 H10 . 0.98 ?
C1 H1 . 0.98 ?
C1 H11 . 0.98 ?
C2 C15 . 1.525(2) ?
C2 C3 . 1.535(2) ?
C2 H7 . 1.0 ?
C3 C4 . 1.536(2) ?
C3 H9 . 0.99 ?
C3 H8 . 0.99 ?
C4 C13 . 1.517(2) ?
C4 C5 . 1.550(2) ?
C5 C6 . 1.402(2) ?
C5 C18 . 1.406(2) ?
C6 C7 . 1.411(2) ?
C6 C10 . 1.511(2) ?
C7 C8 . 1.381(2) ?
C7 H24 . 0.95 ?
C8 C19 . 1.407(2) ?
C9 H3B . 0.98 ?
C9 H2 . 0.98 ?
C9 H25 . 0.98 ?
C10 C11 . 1.529(2) ?
C10 H22 . 0.99 ?
C10 H23 . 0.99 ?
C11 C12 . 1.524(2) ?
C11 H4B . 0.99 ?
C11 H21 . 0.99 ?
C12 H19 . 0.99 ?
C12 H20 . 0.99 ?
C13 C14 . 1.323(2) ?
C13 C16 . 1.517(2) ?
C14 C15 . 1.505(2) ?
C14 H5 . 0.95 ?
C15 H6 . 1.0 ?
C16 C17 . 1.533(2) ?
C16 H12 . 1.0 ?
C17 H13 . 0.99 ?
C17 H14 . 0.99 ?
C18 C19 . 1.381(2) ?
C18 H15 . 0.95 ?
C20 H17 . 0.98 ?
C20 H16 . 0.98 ?
C20 H18 . 0.98 ?

loop_
_geom_torsion_atom_site_label_1
_geom_torsion_atom_site_label_2
_geom_torsion_atom_site_label_3
_geom_torsion_atom_site_label_4
_geom_torsion_site_symmetry_1
_geom_torsion_site_symmetry_2
_geom_torsion_site_symmetry_3
_geom_torsion_site_symmetry_4
_geom_torsion
_geom_torsion_publ_flag
C1 O1 C2 C15 . . . . 162.88(13) ?
C1 O1 C2 C3 . . . . -74.15(16) ?
O1 C2 C3 C4 . . . . 177.38(12) ?
C15 C2 C3 C4 . . . . -62.32(16) ?
C17 N1 C4 C13 . . . . -48.45(14) ?
C12 N1 C4 C13 . . . . 177.63(13) ?
C17 N1 C4 C3 . . . . -161.85(12) ?
C12 N1 C4 C3 . . . . 64.23(17) ?
C17 N1 C4 C5 . . . . 70.33(17) ?
C12 N1 C4 C5 . . . . -63.59(19) ?
C2 C3 C4 N1 . . . . 157.72(12) ?
C2 C3 C4 C13 . . . . 52.31(16) ?
C2 C3 C4 C5 . . . . -70.41(15) ?
N1 C4 C5 C6 . . . . 52.6(2) ?
C13 C4 C5 C6 . . . . 162.99(14) ?
C3 C4 C5 C6 . . . . -75.98(18) ?
N1 C4 C5 C18 . . . . -134.43(14) ?
C13 C4 C5 C18 . . . . -24.08(18) ?
C3 C4 C5 C18 . . . . 96.96(15) ?
C18 C5 C6 C7 . . . . -0.4(2) ?
C4 C5 C6 C7 . . . . 172.46(14) ?
C18 C5 C6 C10 . . . . -179.11(14) ?
C4 C5 C6 C10 . . . . -6.2(2) ?
C5 C6 C7 C8 . . . . -1.4(2) ?
C10 C6 C7 C8 . . . . 177.40(15) ?
C9 O2 C8 C7 . . . . 4.1(2) ?
C9 O2 C8 C19 . . . . -176.64(15) ?
C6 C7 C8 O2 . . . . -179.39(15) ?
C6 C7 C8 C19 . . . . 1.4(2) ?
C5 C6 C10 C11 . . . . -52.3(2) ?
C7 C6 C10 C11 . . . . 129.02(15) ?
C6 C10 C11 C12 . . . . 77.74(18) ?
C17 N1 C12 C11 . . . . -67.40(19) ?
C4 N1 C12 C11 . . . . 62.0(2) ?
C10 C11 C12 N1 . . . . -69.43(19) ?
N1 C4 C13 C14 . . . . -135.53(16) ?
C3 C4 C13 C14 . . . . -20.2(2) ?
C5 C4 C13 C14 . . . . 101.33(17) ?
N1 C4 C13 C16 . . . . 34.07(15) ?
C3 C4 C13 C16 . . . . 149.45(13) ?
C5 C4 C13 C16 . . . . -89.07(15) ?
C4 C13 C14 C15 . . . . -6.0(3) ?
C16 C13 C14 C15 . . . . -173.73(15) ?
C13 C14 C15 O3 . . . . -125.80(16) ?
C13 C14 C15 C2 . . . . -1.9(2) ?
O1 C2 C15 O3 . . . . -79.79(15) ?
C3 C2 C15 O3 . . . . 157.57(12) ?
O1 C2 C15 C14 . . . . 158.42(12) ?
C3 C2 C15 C14 . . . . 35.77(17) ?
C14 C13 C16 O4 . . . . -80.5(2) ?
C4 C13 C16 O4 . . . . 110.21(14) ?
C14 C13 C16 C17 . . . . 160.43(16) ?
C4 C13 C16 C17 . . . . -8.83(16) ?
C12 N1 C17 C16 . . . . -178.32(12) ?
C4 N1 C17 C16 . . . . 45.16(15) ?
O4 C16 C17 N1 . . . . -144.29(13) ?
C13 C16 C17 N1 . . . . -21.00(15) ?
C6 C5 C18 C19 . . . . 2.3(2) ?
C4 C5 C18 C19 . . . . -171.05(14) ?
C20 O5 C19 C18 . . . . 0.9(2) ?
C20 O5 C19 C8 . . . . -178.39(15) ?
C5 C18 C19 O5 . . . . 178.48(14) ?
C5 C18 C19 C8 . . . . -2.3(2) ?
O2 C8 C19 O5 . . . . 0.4(2) ?
C7 C8 C19 O5 . . . . 179.72(14) ?
O2 C8 C19 C18 . . . . -178.88(14) ?
C7 C8 C19 C18 . . . . 0.4(2) ?
